data_4109048
loop_
_publ_author_name
'Mikhail V. Barybin'
'William W. Brennessel'
'Benjamin E. Kucera'
'Mikhail E. Minyaev'
'Victor J. Sussman'
'Victor G. Young'
'John E. Ellis'

_publ_contact_author_address
;Department of Chemistry
University of Minnesota
207 Pleasant St. SE
Minneapolis, MN 55455
USA
;
_publ_contact_author_email ellis@chem.umn.edu
_publ_contact_author_name 'John E. Ellis'
_publ_contact_author_phone 001+612-625-6391
_publ_section_title
;
 Homoleptic Isocyanidemetalates of 4d- and 5d-Transition Metals:
 [Nb(CNXyl)6]-, [Ta(CNXyl)6]-, and Derivatives Thereof1
;
_journal_name_full 'Journal of the American Chemical Society'
_journal_page_first 1141
_journal_page_last 1150
_journal_paper_doi 10.1021/ja065964q
_journal_volume 129
_journal_year 2007
_chemical_formula_moiety 'C54 H54 Cs N6 Ta'
_chemical_formula_sum 'C54 H54 Cs N6 Ta'
_chemical_formula_weight 1100.89
_chemical_name_common
;
Cesium hexakis(2,6-dimethylphenylisocyanido)-tantalum
;
_space_group_IT_number 148
_symmetry_cell_setting trigonal
_symmetry_space_group_name_Hall '-R 3'
_symmetry_space_group_name_H-M 'R -3 :H'
_atom_sites_solution_hydrogens geom
_atom_sites_solution_primary direct
_atom_sites_solution_secondary difmap
_audit_creation_method SHELXL-97
_cell_angle_alpha 90.000(12)
_cell_angle_beta 90.000(12)
_cell_angle_gamma 120.000(10)
_cell_formula_units_Z 3
_cell_length_a 23.490(16)
_cell_length_b 23.490(16)
_cell_length_c 7.772(5)
_cell_measurement_reflns_used 5358
_cell_measurement_temperature 173(2)
_cell_volume 3714(4)
_computing_cell_refinement 'SAINT, Bruker'
_computing_data_collection 'SMART, Bruker'
_computing_data_reduction 'SAINT, Bruker'
_computing_molecular_graphics 'SHELXTL, Bruker'
_computing_structure_refinement 'SHELXL-97 (Sheldrick, 1997)'
_computing_structure_solution 'SHELXS-97 (Sheldrick, 1990)'
_diffrn_ambient_temperature 173(2)
_diffrn_measured_fraction_theta_full 0.997
_diffrn_measured_fraction_theta_max 0.997
_diffrn_measurement_device_type 'Siemens SMART Platform CCD'
_diffrn_measurement_method 'area detector, omega scans per phi'
_diffrn_radiation_monochromator graphite
_diffrn_radiation_source 'normal-focus sealed tube'
_diffrn_radiation_type MoK\a
_diffrn_radiation_wavelength 0.71073
_diffrn_reflns_av_R_equivalents 0.0623
_diffrn_reflns_av_sigmaI/netI 0.0346
_diffrn_reflns_limit_h_max 30
_diffrn_reflns_limit_h_min -30
_diffrn_reflns_limit_k_max 30
_diffrn_reflns_limit_k_min -30
_diffrn_reflns_limit_l_max 9
_diffrn_reflns_limit_l_min -10
_diffrn_reflns_number 11360
_diffrn_reflns_theta_full 27.50
_diffrn_reflns_theta_max 27.50
_diffrn_reflns_theta_min 1.73
_exptl_absorpt_coefficient_mu 2.985
_exptl_absorpt_correction_T_max 0.8899
_exptl_absorpt_correction_T_min 0.6308
_exptl_absorpt_correction_type multi-scan
_exptl_absorpt_process_details 'SADABS, R. Blessing, 1995'
_exptl_crystal_colour brown
_exptl_crystal_density_diffrn 1.477
_exptl_crystal_description needle
_exptl_crystal_F_000 1644
_exptl_crystal_size_max 0.17
_exptl_crystal_size_mid 0.05
_exptl_crystal_size_min 0.04
_refine_diff_density_max 0.498
_refine_diff_density_min -1.134
_refine_diff_density_rms 0.093
_refine_ls_extinction_method none
_refine_ls_goodness_of_fit_ref 1.077
_refine_ls_hydrogen_treatment constr
_refine_ls_matrix_type full
_refine_ls_number_parameters 97
_refine_ls_number_reflns 1884
_refine_ls_number_restraints 0
_refine_ls_restrained_S_all 1.077
_refine_ls_R_factor_all 0.0355
_refine_ls_R_factor_gt 0.0282
_refine_ls_shift/su_max 0.000
_refine_ls_shift/su_mean 0.000
_refine_ls_structure_factor_coef Fsqd
_refine_ls_weighting_details 'calc w=1/[\s^2^(Fo^2^)+(0.0323P)^2^+1.6992P] where P=(Fo^2^+2Fc^2^)/3'
_refine_ls_weighting_scheme calc
_refine_ls_wR_factor_gt 0.0606
_refine_ls_wR_factor_ref 0.0631
_reflns_number_gt 1666
_reflns_number_total 1884
_reflns_threshold_expression >2sigma(I)
_cod_data_source_file ja065964qsi20060823_114245_3.cif
_cod_data_source_block 00235
_cod_original_sg_symbol_H-M 'R -3'
_cod_database_code 4109048

loop_
_symmetry_equiv_pos_as_xyz
'x, y, z'
'-y, x-y, z'
'-x+y, -x, z'
'x+2/3, y+1/3, z+1/3'
'-y+2/3, x-y+1/3, z+1/3'
'-x+y+2/3, -x+1/3, z+1/3'
'x+1/3, y+2/3, z+2/3'
'-y+1/3, x-y+2/3, z+2/3'
'-x+y+1/3, -x+2/3, z+2/3'
'-x, -y, -z'
'y, -x+y, -z'
'x-y, x, -z'
'-x+2/3, -y+1/3, -z+1/3'
'y+2/3, -x+y+1/3, -z+1/3'
'x-y+2/3, x+1/3, -z+1/3'
'-x+1/3, -y+2/3, -z+2/3'
'y+1/3, -x+y+2/3, -z+2/3'
'x-y+1/3, x+2/3, -z+2/3'

loop_
_atom_site_label
_atom_site_type_symbol
_atom_site_fract_x
_atom_site_fract_y
_atom_site_fract_z
_atom_site_U_iso_or_equiv
_atom_site_adp_type
_atom_site_occupancy
_atom_site_symmetry_multiplicity
_atom_site_calc_flag
_atom_site_refinement_flags
Ta1 Ta 0.6667 0.3333 0.8333 0.02188(10) Uani 1 6 d S
Cs1 Cs 0.6667 0.3333 0.3333 0.03269(12) Uani 1 6 d S
N1 N 0.77809(12) 0.46117(12) 0.6085(3) 0.0358(6) Uani 1 1 d .
C1 C 0.73723(14) 0.41539(14) 0.6891(4) 0.0267(6) Uani 1 1 d .
C2 C 0.82730(14) 0.52613(14) 0.5826(4) 0.0329(7) Uani 1 1 d .
C3 C 0.86391(16) 0.54229(16) 0.4283(5) 0.0437(9) Uani 1 1 d .
C4 C 0.8504(2) 0.4900(2) 0.2977(6) 0.0656(12) Uani 1 1 d .
H4A H 0.8832 0.5085 0.2055 0.098 Uiso 1 1 calc R
H4B H 0.8064 0.4735 0.2491 0.098 Uiso 1 1 calc R
H4C H 0.8528 0.4538 0.3531 0.098 Uiso 1 1 calc R
C5 C 0.91187(17) 0.60746(18) 0.4014(6) 0.0555(11) Uani 1 1 d .
H5 H 0.9372 0.6194 0.2988 0.067 Uiso 1 1 calc R
C6 C 0.92308(17) 0.65514(18) 0.5222(6) 0.0602(12) Uani 1 1 d .
H6 H 0.9554 0.6996 0.5008 0.072 Uiso 1 1 calc R
C7 C 0.88748(18) 0.63848(17) 0.6748(6) 0.0535(11) Uani 1 1 d .
H7 H 0.8964 0.6717 0.7576 0.064 Uiso 1 1 calc R
C8 C 0.83873(16) 0.57372(16) 0.7085(5) 0.0395(8) Uani 1 1 d .
C9 C 0.7993(2) 0.55543(19) 0.8714(5) 0.0561(10) Uani 1 1 d .
H9A H 0.8171 0.5935 0.9485 0.084 Uiso 1 1 calc R
H9B H 0.8015 0.5193 0.9279 0.084 Uiso 1 1 calc R
H9C H 0.7534 0.5415 0.8443 0.084 Uiso 1 1 calc R

loop_
_atom_site_aniso_label
_atom_site_aniso_U_11
_atom_site_aniso_U_22
_atom_site_aniso_U_33
_atom_site_aniso_U_23
_atom_site_aniso_U_13
_atom_site_aniso_U_12
Ta1 0.02294(12) 0.02294(12) 0.01976(17) 0.000 0.000 0.01147(6)
Cs1 0.03891(17) 0.03891(17) 0.0203(3) 0.000 0.000 0.01945(8)
N1 0.0344(14) 0.0307(13) 0.0378(17) 0.0058(11) 0.0035(12) 0.0130(12)
C1 0.0325(15) 0.0280(14) 0.0210(15) -0.0025(11) -0.0026(12) 0.0163(13)
C2 0.0265(14) 0.0266(15) 0.042(2) 0.0088(13) 0.0005(13) 0.0106(12)
C3 0.0341(17) 0.0378(18) 0.059(2) 0.0171(16) 0.0136(16) 0.0178(15)
C4 0.076(3) 0.058(2) 0.060(3) 0.008(2) 0.031(2) 0.031(2)
C5 0.0377(19) 0.045(2) 0.082(3) 0.027(2) 0.0221(19) 0.0193(17)
C6 0.0297(18) 0.0335(19) 0.112(4) 0.026(2) 0.011(2) 0.0120(15)
C7 0.0370(19) 0.0297(17) 0.090(3) -0.0063(18) -0.011(2) 0.0136(15)
C8 0.0332(17) 0.0330(17) 0.052(2) 0.0041(15) -0.0057(15) 0.0164(14)
C9 0.070(3) 0.044(2) 0.052(3) -0.0096(18) -0.004(2) 0.026(2)

loop_
_atom_type_symbol
_atom_type_description
_atom_type_scat_dispersion_real
_atom_type_scat_dispersion_imag
_atom_type_scat_source
C C 0.0033 0.0016 'International Tables Vol C Tables 4.2.6.8 and 6.1.1.4'
H H 0.0000 0.0000 'International Tables Vol C Tables 4.2.6.8 and 6.1.1.4'
N N 0.0061 0.0033 'International Tables Vol C Tables 4.2.6.8 and 6.1.1.4'
Cs Cs -0.3680 2.1192 'International Tables Vol C Tables 4.2.6.8 and 6.1.1.4'
Ta Ta -0.7052 6.5227 'International Tables Vol C Tables 4.2.6.8 and 6.1.1.4'

loop_
_geom_angle_atom_site_label_1
_geom_angle_atom_site_label_2
_geom_angle_atom_site_label_3
_geom_angle
_geom_angle_site_symmetry_1
_geom_angle_site_symmetry_3
C1 Ta1 C1 85.22(11) 18_546 2_655
C1 Ta1 C1 85.22(11) 18_546 .
C1 Ta1 C1 94.79(11) 2_655 .
C1 Ta1 C1 94.79(11) 18_546 16_656
C1 Ta1 C1 85.22(11) 2_655 16_656
C1 Ta1 C1 179.993(1) . 16_656
C1 Ta1 C1 180.0 18_546 3_665
C1 Ta1 C1 94.79(11) 2_655 3_665
C1 Ta1 C1 94.79(11) . 3_665
C1 Ta1 C1 85.21(11) 16_656 3_665
C1 Ta1 C1 94.78(11) 18_546 17_556
C1 Ta1 C1 180.0 2_655 17_556
C1 Ta1 C1 85.22(11) . 17_556
C1 Ta1 C1 94.78(11) 16_656 17_556
C1 Ta1 C1 85.21(11) 3_665 17_556
C1 Ta1 Cs1 121.81(8) 18_546 .
C1 Ta1 Cs1 58.20(8) 2_655 .
C1 Ta1 Cs1 58.20(8) . .
C1 Ta1 Cs1 121.80(8) 16_656 .
C1 Ta1 Cs1 58.20(8) 3_665 .
C1 Ta1 Cs1 121.80(8) 17_556 .
C1 Ta1 Cs1 58.19(8) 18_546 1_556
C1 Ta1 Cs1 121.80(8) 2_655 1_556
C1 Ta1 Cs1 121.80(8) . 1_556
C1 Ta1 Cs1 58.20(8) 16_656 1_556
C1 Ta1 Cs1 121.80(8) 3_665 1_556
C1 Ta1 Cs1 58.20(8) 17_556 1_556
Cs1 Ta1 Cs1 180.0 . 1_556
C1 Cs1 C1 56.58(9) 18_545 16_655
C1 Cs1 C1 123.43(9) 18_545 2_655
C1 Cs1 C1 123.43(9) 16_655 2_655
C1 Cs1 C1 123.43(9) 18_545 .
C1 Cs1 C1 180.00(4) 16_655 .
C1 Cs1 C1 56.57(9) 2_655 .
C1 Cs1 C1 56.57(9) 18_545 17
C1 Cs1 C1 56.57(9) 16_655 17
C1 Cs1 C1 180.0 2_655 17
C1 Cs1 C1 123.42(9) . 17
C1 Cs1 C1 180.0 18_545 3_665
C1 Cs1 C1 123.42(9) 16_655 3_665
C1 Cs1 C1 56.57(9) 2_655 3_665
C1 Cs1 C1 56.57(9) . 3_665
C1 Cs1 C1 123.42(9) 17 3_665
C1 Cs1 N1 19.75(6) 18_545 18_545
C1 Cs1 N1 73.62(8) 16_655 18_545
C1 Cs1 N1 106.90(8) 2_655 18_545
C1 Cs1 N1 106.38(8) . 18_545
C1 Cs1 N1 73.10(8) 17 18_545
C1 Cs1 N1 160.25(6) 3_665 18_545
C1 Cs1 N1 106.39(8) 18_545 2_655
C1 Cs1 N1 106.90(8) 16_655 2_655
C1 Cs1 N1 19.75(6) 2_655 2_655
C1 Cs1 N1 73.10(8) . 2_655
C1 Cs1 N1 160.25(6) 17 2_655
C1 Cs1 N1 73.62(8) 3_665 2_655
N1 Cs1 N1 92.60(7) 18_545 2_655
C1 Cs1 N1 73.10(8) 18_545 16_655
C1 Cs1 N1 19.75(6) 16_655 16_655
C1 Cs1 N1 106.38(8) 2_655 16_655
C1 Cs1 N1 160.25(6) . 16_655
C1 Cs1 N1 73.62(8) 17 16_655
C1 Cs1 N1 106.90(8) 3_665 16_655
N1 Cs1 N1 87.41(7) 18_545 16_655
N1 Cs1 N1 92.59(7) 2_655 16_655
C1 Cs1 N1 106.90(8) 18_545 .
C1 Cs1 N1 160.25(6) 16_655 .
C1 Cs1 N1 73.62(8) 2_655 .
C1 Cs1 N1 19.75(6) . .
C1 Cs1 N1 106.38(8) 17 .
C1 Cs1 N1 73.10(8) 3_665 .
N1 Cs1 N1 92.59(7) 18_545 .
N1 Cs1 N1 87.41(7) 2_655 .
N1 Cs1 N1 180.00(6) 16_655 .
C1 Cs1 N1 160.24(6) 18_545 3_665
C1 Cs1 N1 106.38(8) 16_655 3_665
C1 Cs1 N1 73.10(8) 2_655 3_665
C1 Cs1 N1 73.62(8) . 3_665
C1 Cs1 N1 106.90(8) 17 3_665
C1 Cs1 N1 19.75(6) 3_665 3_665
N1 Cs1 N1 180.0 18_545 3_665
N1 Cs1 N1 87.41(7) 2_655 3_665
N1 Cs1 N1 92.59(7) 16_655 3_665
N1 Cs1 N1 87.41(7) . 3_665
C1 Cs1 N1 73.62(8) 18_545 17
C1 Cs1 N1 73.10(8) 16_655 17
C1 Cs1 N1 160.24(6) 2_655 17
C1 Cs1 N1 106.90(8) . 17
C1 Cs1 N1 19.75(6) 17 17
C1 Cs1 N1 106.38(8) 3_665 17
N1 Cs1 N1 87.41(7) 18_545 17
N1 Cs1 N1 180.0 2_655 17
N1 Cs1 N1 87.40(7) 16_655 17
N1 Cs1 N1 92.59(7) . 17
N1 Cs1 N1 92.59(7) 3_665 17
C1 N1 C2 155.7(3) . .
C1 N1 Cs1 68.59(19) . .
C2 N1 Cs1 134.2(2) . .
N1 C1 Ta1 178.4(3) . .
N1 C1 Cs1 91.7(2) . .
Ta1 C1 Cs1 88.63(10) . .
N1 C2 C8 119.6(3) . .
N1 C2 C3 118.5(3) . .
C8 C2 C3 121.9(3) . .
C5 C3 C2 118.2(3) . .
C5 C3 C4 121.5(3) . .
C2 C3 C4 120.2(3) . .
C3 C4 H4A 109.5 . .
C3 C4 H4B 109.5 . .
H4A C4 H4B 109.5 . .
C3 C4 H4C 109.5 . .
H4A C4 H4C 109.5 . .
H4B C4 H4C 109.5 . .
C6 C5 C3 120.7(4) . .
C6 C5 H5 119.6 . .
C3 C5 H5 119.6 . .
C5 C6 C7 120.5(3) . .
C5 C6 H6 119.7 . .
C7 C6 H6 119.7 . .
C6 C7 C8 121.1(4) . .
C6 C7 H7 119.4 . .
C8 C7 H7 119.4 . .
C7 C8 C2 117.5(3) . .
C7 C8 C9 121.5(3) . .
C2 C8 C9 121.0(3) . .
C8 C9 H9A 109.5 . .
C8 C9 H9B 109.5 . .
H9A C9 H9B 109.5 . .
C8 C9 H9C 109.5 . .
H9A C9 H9C 109.5 . .
H9B C9 H9C 109.5 . .

loop_
_geom_bond_atom_site_label_1
_geom_bond_atom_site_label_2
_geom_bond_distance
_geom_bond_site_symmetry_2
Ta1 C1 2.127(3) 18_546
Ta1 C1 2.127(3) 2_655
Ta1 C1 2.127(3) .
Ta1 C1 2.127(3) 16_656
Ta1 C1 2.127(3) 3_665
Ta1 C1 2.127(3) 17_556
Ta1 Cs1 3.886(3) .
Ta1 Cs1 3.886(3) 1_556
Cs1 C1 3.303(3) 18_545
Cs1 C1 3.304(3) 16_655
Cs1 C1 3.304(3) 2_655
Cs1 C1 3.304(3) .
Cs1 C1 3.304(3) 17
Cs1 C1 3.304(3) 3_665
Cs1 N1 3.547(3) 18_545
Cs1 N1 3.547(3) 2_655
Cs1 N1 3.547(3) 16_655
Cs1 N1 3.547(3) .
Cs1 N1 3.547(3) 3_665
Cs1 N1 3.547(3) 17
N1 C1 1.199(4) .
N1 C2 1.393(4) .
C2 C8 1.407(5) .
C2 C3 1.413(5) .
C3 C5 1.390(5) .
C3 C4 1.500(5) .
C4 H4A 0.9800 .
C4 H4B 0.9800 .
C4 H4C 0.9800 .
C5 C6 1.382(6) .
C5 H5 0.9500 .
C6 C7 1.390(6) .
C6 H6 0.9500 .
C7 C8 1.397(5) .
C7 H7 0.9500 .
C8 C9 1.499(5) .
C9 H9A 0.9800 .
C9 H9B 0.9800 .
C9 H9C 0.9800 .

loop_
_geom_torsion_atom_site_label_1
_geom_torsion_atom_site_label_2
_geom_torsion_atom_site_label_3
_geom_torsion_atom_site_label_4
_geom_torsion
_geom_torsion_site_symmetry_1
C1 Cs1 N1 C1 149.0(2) 18_545
C1 Cs1 N1 C1 -180.0 16_655
C1 Cs1 N1 C1 28.3(2) 2_655
C1 Cs1 N1 C1 -151.7(2) 17
C1 Cs1 N1 C1 -31.0(2) 3_665
N1 Cs1 N1 C1 135.18(18) 18_545
N1 Cs1 N1 C1 42.69(18) 2_655
N1 Cs1 N1 C1 -90.5(14) 16_655
N1 Cs1 N1 C1 -44.83(18) 3_665
N1 Cs1 N1 C1 -137.30(18) 17
C1 Cs1 N1 C2 -20.7(3) 18_545
C1 Cs1 N1 C2 10.3(4) 16_655
C1 Cs1 N1 C2 -141.4(3) 2_655
C1 Cs1 N1 C2 -169.7(4) .
C1 Cs1 N1 C2 38.6(3) 17
C1 Cs1 N1 C2 159.3(3) 3_665
N1 Cs1 N1 C2 -34.5(3) 18_545
N1 Cs1 N1 C2 -127.0(3) 2_655
N1 Cs1 N1 C2 100(100) 16_655
N1 Cs1 N1 C2 145.5(3) 3_665
N1 Cs1 N1 C2 53.0(3) 17
C2 N1 C1 Ta1 -98(10) .
Cs1 N1 C1 Ta1 100(10) .
C2 N1 C1 Cs1 161.9(7) .
C1 Ta1 C1 N1 127(10) 18_546
C1 Ta1 C1 N1 -148(10) 2_655
C1 Ta1 C1 N1 -5(9) 16_656
C1 Ta1 C1 N1 -53(10) 3_665
C1 Ta1 C1 N1 32(10) 17_556
Cs1 Ta1 C1 N1 -100(10) .
Cs1 Ta1 C1 N1 80(10) 1_556
C1 Ta1 C1 Cs1 -132.39(6) 18_546
C1 Ta1 C1 Cs1 -47.61(6) 2_655
C1 Ta1 C1 Cs1 95.4(9) 16_656
C1 Ta1 C1 Cs1 47.61(6) 3_665
C1 Ta1 C1 Cs1 132.39(6) 17_556
Cs1 Ta1 C1 Cs1 180.0 1_556
C1 Cs1 C1 N1 -36.1(3) 18_545
C1 Cs1 C1 N1 90(3) 16_655
C1 Cs1 C1 N1 -147.0(3) 2_655
C1 Cs1 C1 N1 33.0(3) 17
C1 Cs1 C1 N1 143.8(3) 3_665
N1 Cs1 C1 N1 -47.22(18) 18_545
N1 Cs1 C1 N1 -134.93(18) 2_655
N1 Cs1 C1 N1 180.0 16_655
N1 Cs1 C1 N1 132.77(18) 3_665
N1 Cs1 C1 N1 45.07(18) 17
C1 Cs1 C1 Ta1 145.406(17) 18_545
C1 Cs1 C1 Ta1 -88(3) 16_655
C1 Cs1 C1 Ta1 34.594(17) 2_655
C1 Cs1 C1 Ta1 -145.399(17) 17
C1 Cs1 C1 Ta1 -34.599(17) 3_665
N1 Cs1 C1 Ta1 134.33(8) 18_545
N1 Cs1 C1 Ta1 46.62(8) 2_655
N1 Cs1 C1 Ta1 1.5(3) 16_655
N1 Cs1 C1 Ta1 -178.4(3) .
N1 Cs1 C1 Ta1 -45.67(8) 3_665
N1 Cs1 C1 Ta1 -133.37(8) 17
C1 N1 C2 C8 -10.5(9) .
Cs1 N1 C2 C8 145.6(2) .
C1 N1 C2 C3 170.2(6) .
Cs1 N1 C2 C3 -33.7(4) .
N1 C2 C3 C5 178.5(3) .
C8 C2 C3 C5 -0.8(5) .
N1 C2 C3 C4 -1.1(5) .
C8 C2 C3 C4 179.6(3) .
C2 C3 C5 C6 -0.4(6) .
C4 C3 C5 C6 179.2(4) .
C3 C5 C6 C7 1.4(6) .
C5 C6 C7 C8 -1.3(6) .
C6 C7 C8 C2 0.2(5) .
C6 C7 C8 C9 -179.0(3) .
N1 C2 C8 C7 -178.4(3) .
C3 C2 C8 C7 0.8(5) .
N1 C2 C8 C9 0.8(5) .
C3 C2 C8 C9 -180.0(3) .
